data_2214125
loop_
_publ_author_name
'Li-Zhong Li'
'Li-Hua Wang'

_publ_section_title
;Bis{2-bromo-4-chloro-6-[(2-dimethylaminoethylimino)methyl]phenolato}cadmium(II)
 monohydrate
;
_journal_coeditor_code CI2399
_journal_issue 7
_journal_name_full 'Acta Crystallographica Section E'
_journal_page_first m2010
_journal_page_last m2011
_journal_paper_doi 10.1107/S1600536807030826
_journal_volume 63
_journal_year 2007
_chemical_formula_iupac '[Cd (C11 H13 Br Cl N2 O)2], H2 O'
_chemical_formula_moiety 'C22 H26 Br2 Cd Cl2 N4 O2, H2 O'
_chemical_formula_sum 'C22 H28 Br2 Cd Cl2 N4 O3'
_chemical_formula_weight 739.60
_chemical_name_systematic
;Bis{2-bromo-4-chloro-6-[(2-dimethylaminoethylimino)methyl]phenolato}cadmium(II)
monohydrate
;
_space_group_IT_number 60
_symmetry_cell_setting orthorhombic
_symmetry_space_group_name_Hall '-P 2n 2ab'
_symmetry_space_group_name_H-M 'P b c n'
_atom_sites_solution_hydrogens geom
_atom_sites_solution_primary direct
_atom_sites_solution_secondary difmap
_audit_creation_method SHELXL-97
_cell_angle_alpha 90.00
_cell_angle_beta 90.00
_cell_angle_gamma 90.00
_cell_formula_units_Z 4
_cell_length_a 12.4517(18)
_cell_length_b 9.2937(14)
_cell_length_c 23.254(4)
_cell_measurement_reflns_used 2827
_cell_measurement_temperature 298(2)
_cell_measurement_theta_max 24.3
_cell_measurement_theta_min 2.5
_cell_volume 2691.0(7)
_computing_cell_refinement 'SAINT (Bruker, 1998)'
_computing_data_collection 'SMART (Bruker, 1998)'
_computing_data_reduction SAINT
_computing_molecular_graphics 'SHELXTL (Sheldrick, 1997b)'
_computing_publication_material SHELXTL
_computing_structure_refinement 'SHELXL97 (Sheldrick, 1997a)'
_computing_structure_solution 'SHELXS97 (Sheldrick, 1997a)'
_diffrn_ambient_temperature 298(2)
_diffrn_measured_fraction_theta_full 0.996
_diffrn_measured_fraction_theta_max 0.996
_diffrn_measurement_device_type 'Bruker SMART CCD area-detector'
_diffrn_measurement_method \w
_diffrn_radiation_monochromator graphite
_diffrn_radiation_source 'fine-focus sealed tube'
_diffrn_radiation_type MoK\a
_diffrn_radiation_wavelength 0.71073
_diffrn_reflns_av_R_equivalents 0.0669
_diffrn_reflns_av_sigmaI/netI 0.0528
_diffrn_reflns_limit_h_max 16
_diffrn_reflns_limit_h_min -16
_diffrn_reflns_limit_k_max 11
_diffrn_reflns_limit_k_min -11
_diffrn_reflns_limit_l_max 29
_diffrn_reflns_limit_l_min -30
_diffrn_reflns_number 21549
_diffrn_reflns_theta_full 27.50
_diffrn_reflns_theta_max 27.50
_diffrn_reflns_theta_min 1.75
_diffrn_standards_number 0
_exptl_absorpt_coefficient_mu 4.011
_exptl_absorpt_correction_T_max 0.331
_exptl_absorpt_correction_T_min 0.293
_exptl_absorpt_correction_type multi-scan
_exptl_absorpt_process_details '(SADABS; Sheldrick, 1996)'
_exptl_crystal_colour colourless
_exptl_crystal_density_diffrn 1.826
_exptl_crystal_density_method 'not measured'
_exptl_crystal_description Block
_exptl_crystal_F_000 1456
_exptl_crystal_size_max 0.32
_exptl_crystal_size_mid 0.30
_exptl_crystal_size_min 0.27
_refine_diff_density_max 0.617
_refine_diff_density_min -0.576
_refine_ls_extinction_method none
_refine_ls_goodness_of_fit_ref 1.018
_refine_ls_hydrogen_treatment mixed
_refine_ls_matrix_type full
_refine_ls_number_parameters 160
_refine_ls_number_reflns 3076
_refine_ls_number_restraints 1
_refine_ls_restrained_S_all 1.018
_refine_ls_R_factor_all 0.0664
_refine_ls_R_factor_gt 0.0393
_refine_ls_shift/su_max 0.001
_refine_ls_shift/su_mean 0.000
_refine_ls_structure_factor_coef Fsqd
_refine_ls_weighting_details 'calc w=1/[\s^2^(Fo^2^)+(0.0149P)^2^+3.7768P] where P=(Fo^2^+2Fc^2^)/3'
_refine_ls_weighting_scheme calc
_refine_ls_wR_factor_gt 0.0764
_refine_ls_wR_factor_ref 0.0868
_reflns_number_gt 2184
_reflns_number_total 3076
_reflns_threshold_expression I>2\s(I)
_cod_data_source_file ci2399.cif
_cod_data_source_block I
_cod_depositor_comments
;
The following automatic conversions were performed:
'_symmetry_cell_setting' value 'Orthorhombic' changed to 'orthorhombic'
according to '/home/saulius/struct/CIF-dictionaries/cif_core.dic'
dictionary named 'cif_core.dic' version 2.4.1 from 2010-06-29.

Automatic conversion script
Id: cif_fix_enum 1527 2010-12-29 10:47:43Z saulius 

The following automatic conversions were performed:

'_symmetry_cell_setting' value 'Orthorhombic' changed to
'orthorhombic' according to
/home/saulius/struct/CIF-dictionaries/cif_core.dic dictionary named
'cif_core.dic' version 2.4.1 from 2010-06-29.

Automatic conversion script
Id: cif_fix_values 1715 2011-07-08 13:25:40Z adriana 
;
_cod_original_cell_volume 2691.1(7)
_cod_database_code 2214125
_cod_database_fobs_code 2214125

loop_
_symmetry_equiv_pos_as_xyz
'x, y, z'
'-x+1/2, -y+1/2, z+1/2'
'-x, y, -z+1/2'
'x+1/2, -y+1/2, -z'
'-x, -y, -z'
'x-1/2, y-1/2, -z-1/2'
'x, -y, z-1/2'
'-x-1/2, y-1/2, z'

loop_
_atom_site_type_symbol
_atom_site_label
_atom_site_fract_x
_atom_site_fract_y
_atom_site_fract_z
_atom_site_U_iso_or_equiv
_atom_site_adp_type
_atom_site_calc_flag
_atom_site_refinement_flags
_atom_site_occupancy
Cd Cd1 0.0000 0.16643(4) 0.2500 0.03424(12) Uani d S 1
Br Br1 -0.05873(5) -0.18375(6) 0.41005(2) 0.07325(19) Uani d . 1
Cl Cl1 0.31949(15) -0.02044(18) 0.51342(6) 0.1009(6) Uani d . 1
O O1 0.0340(2) -0.0093(3) 0.31307(11) 0.0424(7) Uani d . 1
O O2 0.0000 0.7240(5) 0.2500 0.0646(12) Uani d SD 1
N N1 0.1798(3) 0.2104(4) 0.26903(15) 0.0417(8) Uani d . 1
N N2 0.0692(3) 0.3193(4) 0.17098(15) 0.0447(8) Uani d . 1
C C1 0.1937(3) 0.0785(4) 0.35954(17) 0.0406(9) Uani d . 1
C C2 0.0964(3) -0.0023(4) 0.35705(17) 0.0394(9) Uani d . 1
C C3 0.0726(4) -0.0801(4) 0.40812(18) 0.0477(11) Uani d . 1
C C4 0.1371(5) -0.0844(5) 0.45538(18) 0.0585(13) Uani d . 1
H H4 0.1171 -0.1367 0.4878 0.070 Uiso calc R 1
C C5 0.2326(4) -0.0096(6) 0.45414(19) 0.0593(13) Uani d . 1
C C6 0.2605(4) 0.0715(5) 0.40785(19) 0.0545(12) Uani d . 1
H H6 0.3246 0.1228 0.4083 0.065 Uiso calc R 1
C C7 0.2305(3) 0.1734(4) 0.31383(18) 0.0455(10) Uani d . 1
H H7 0.2992 0.2112 0.3180 0.055 Uiso calc R 1
C C8 0.2352(4) 0.3090(5) 0.2292(2) 0.0542(12) Uani d . 1
H H8A 0.2760 0.2535 0.2014 0.065 Uiso calc R 1
H H8B 0.2852 0.3687 0.2505 0.065 Uiso calc R 1
C C9 0.1559(4) 0.4034(5) 0.1981(2) 0.0549(12) Uani d . 1
H H9A 0.1249 0.4711 0.2251 0.066 Uiso calc R 1
H H9B 0.1933 0.4581 0.1688 0.066 Uiso calc R 1
C C10 0.1122(4) 0.2283(6) 0.1254(2) 0.0680(15) Uani d . 1
H H10A 0.0541 0.1872 0.1038 0.102 Uiso calc R 1
H H10B 0.1546 0.1526 0.1420 0.102 Uiso calc R 1
H H10C 0.1564 0.2851 0.1003 0.102 Uiso calc R 1
C C11 -0.0104(4) 0.4182(6) 0.1473(2) 0.0741(16) Uani d . 1
H H11A 0.0225 0.4771 0.1183 0.111 Uiso calc R 1
H H11B -0.0379 0.4784 0.1775 0.111 Uiso calc R 1
H H11C -0.0683 0.3643 0.1306 0.111 Uiso calc R 1
H H2 0.002(5) 0.783(4) 0.2779(15) 0.080 Uiso d D 1

loop_
_atom_site_aniso_label
_atom_site_aniso_U_11
_atom_site_aniso_U_22
_atom_site_aniso_U_33
_atom_site_aniso_U_12
_atom_site_aniso_U_13
_atom_site_aniso_U_23
Cd1 0.0320(2) 0.0349(2) 0.0359(2) 0.000 -0.00174(18) 0.000
Br1 0.0855(4) 0.0647(3) 0.0695(4) -0.0195(3) 0.0068(3) 0.0153(3)
Cl1 0.1271(14) 0.1097(13) 0.0658(9) 0.0133(11) -0.0591(9) 0.0031(8)
O1 0.0469(16) 0.0394(15) 0.0407(16) -0.0071(13) -0.0115(13) 0.0045(12)
O2 0.065(3) 0.052(3) 0.077(4) 0.000 -0.003(3) 0.000
N1 0.0326(18) 0.045(2) 0.048(2) -0.0032(15) 0.0034(15) 0.0044(15)
N2 0.046(2) 0.043(2) 0.046(2) -0.0001(17) 0.0015(16) 0.0080(16)
C1 0.043(2) 0.037(2) 0.042(2) 0.0086(19) -0.0100(19) -0.0043(18)
C2 0.043(2) 0.032(2) 0.043(2) 0.0052(18) -0.0038(18) -0.0039(18)
C3 0.063(3) 0.035(2) 0.045(2) 0.002(2) -0.001(2) 0.0033(19)
C4 0.091(4) 0.052(3) 0.032(2) 0.011(3) -0.006(2) 0.005(2)
C5 0.079(4) 0.056(3) 0.042(3) 0.018(3) -0.024(2) -0.007(2)
C6 0.055(3) 0.049(3) 0.059(3) 0.011(2) -0.019(2) -0.009(2)
C7 0.033(2) 0.044(2) 0.059(3) -0.0027(19) -0.005(2) -0.010(2)
C8 0.042(3) 0.061(3) 0.059(3) -0.010(2) 0.003(2) 0.009(2)
C9 0.057(3) 0.047(3) 0.061(3) -0.009(2) 0.007(2) 0.007(2)
C10 0.089(4) 0.066(3) 0.049(3) -0.017(3) 0.014(3) 0.001(2)
C11 0.059(3) 0.078(4) 0.085(4) 0.007(3) 0.002(3) 0.043(3)

loop_
_atom_type_symbol
_atom_type_description
_atom_type_scat_dispersion_real
_atom_type_scat_dispersion_imag
_atom_type_scat_source
C C 0.0033 0.0016 'International Tables Vol C Tables 4.2.6.8 and 6.1.1.4'
H H 0.0000 0.0000 'International Tables Vol C Tables 4.2.6.8 and 6.1.1.4'
N N 0.0061 0.0033 'International Tables Vol C Tables 4.2.6.8 and 6.1.1.4'
O O 0.0106 0.0060 'International Tables Vol C Tables 4.2.6.8 and 6.1.1.4'
Cl Cl 0.1484 0.1585 'International Tables Vol C Tables 4.2.6.8 and 6.1.1.4'
Br Br -0.2901 2.4595 'International Tables Vol C Tables 4.2.6.8 and 6.1.1.4'
Cd Cd -0.8075 1.2024 'International Tables Vol C Tables 4.2.6.8 and 6.1.1.4'

loop_
_geom_angle_atom_site_label_1
_geom_angle_atom_site_label_2
_geom_angle_atom_site_label_3
_geom_angle_site_symmetry_1
_geom_angle_site_symmetry_3
_geom_angle
_geom_angle_publ_flag
O1 Cd1 O1 3 . 86.12(14) y
O1 Cd1 N1 3 . 115.90(11) ?
O1 Cd1 N1 . . 79.68(10) y
O1 Cd1 N1 3 3 79.68(10) ?
O1 Cd1 N1 . 3 115.90(11) y
N1 Cd1 N1 . 3 159.69(16) y
O1 Cd1 N2 3 3 147.12(11) ?
O1 Cd1 N2 . 3 89.90(11) y
N1 Cd1 N2 . 3 95.34(12) y
N1 Cd1 N2 3 3 72.83(11) ?
O1 Cd1 N2 3 . 89.90(11) ?
O1 Cd1 N2 . . 147.12(11) y
N1 Cd1 N2 . . 72.83(11) y
N1 Cd1 N2 3 . 95.34(12) ?
N2 Cd1 N2 3 . 110.01(16) y
C2 O1 Cd1 . . 126.8(2) ?
C7 N1 C8 . . 116.9(4) ?
C7 N1 Cd1 . . 126.2(3) ?
C8 N1 Cd1 . . 116.2(3) ?
C10 N2 C11 . . 109.9(4) ?
C10 N2 C9 . . 110.4(4) ?
C11 N2 C9 . . 108.9(4) ?
C10 N2 Cd1 . . 109.6(3) ?
C11 N2 Cd1 . . 113.9(3) ?
C9 N2 Cd1 . . 104.0(2) ?
C6 C1 C2 . . 120.9(4) ?
C6 C1 C7 . . 115.3(4) ?
C2 C1 C7 . . 123.9(4) ?
O1 C2 C3 . . 120.8(4) ?
O1 C2 C1 . . 124.9(4) ?
C3 C2 C1 . . 114.3(4) ?
C4 C3 C2 . . 124.5(4) ?
C4 C3 Br1 . . 118.3(4) ?
C2 C3 Br1 . . 117.2(3) ?
C3 C4 C5 . . 118.5(4) ?
C3 C4 H4 . . 120.8 ?
C5 C4 H4 . . 120.8 ?
C6 C5 C4 . . 121.2(4) ?
C6 C5 Cl1 . . 119.7(4) ?
C4 C5 Cl1 . . 119.1(4) ?
C5 C6 C1 . . 120.6(5) ?
C5 C6 H6 . . 119.7 ?
C1 C6 H6 . . 119.7 ?
N1 C7 C1 . . 127.5(4) ?
N1 C7 H7 . . 116.3 ?
C1 C7 H7 . . 116.3 ?
N1 C8 C9 . . 110.9(4) ?
N1 C8 H8A . . 109.5 ?
C9 C8 H8A . . 109.5 ?
N1 C8 H8B . . 109.5 ?
C9 C8 H8B . . 109.5 ?
H8A C8 H8B . . 108.0 ?
N2 C9 C8 . . 112.1(4) ?
N2 C9 H9A . . 109.2 ?
C8 C9 H9A . . 109.2 ?
N2 C9 H9B . . 109.2 ?
C8 C9 H9B . . 109.2 ?
H9A C9 H9B . . 107.9 ?
N2 C10 H10A . . 109.5 ?
N2 C10 H10B . . 109.5 ?
H10A C10 H10B . . 109.5 ?
N2 C10 H10C . . 109.5 ?
H10A C10 H10C . . 109.5 ?
H10B C10 H10C . . 109.5 ?
N2 C11 H11A . . 109.5 ?
N2 C11 H11B . . 109.5 ?
H11A C11 H11B . . 109.5 ?
N2 C11 H11C . . 109.5 ?
H11A C11 H11C . . 109.5 ?
H11B C11 H11C . . 109.5 ?

loop_
_geom_bond_atom_site_label_1
_geom_bond_atom_site_label_2
_geom_bond_site_symmetry_2
_geom_bond_distance
_geom_bond_publ_flag
Cd1 O1 3 2.236(3) ?
Cd1 O1 . 2.236(3) y
Cd1 N1 . 2.319(3) y
Cd1 N1 3 2.319(3) ?
Cd1 N2 3 2.477(3) ?
Cd1 N2 . 2.477(3) y
Br1 C3 . 1.899(5) ?
Cl1 C5 . 1.756(4) ?
O1 C2 . 1.286(4) ?
O2 H2 . 0.85(4) ?
N1 C7 . 1.266(5) ?
N1 C8 . 1.475(5) ?
N2 C10 . 1.459(6) ?
N2 C11 . 1.459(6) ?
N2 C9 . 1.475(5) ?
C1 C6 . 1.400(5) ?
C1 C2 . 1.426(6) ?
C1 C7 . 1.455(6) ?
C2 C3 . 1.421(6) ?
C3 C4 . 1.361(6) ?
C4 C5 . 1.378(7) ?
C4 H4 . 0.93 ?
C5 C6 . 1.359(7) ?
C6 H6 . 0.93 ?
C7 H7 . 0.93 ?
C8 C9 . 1.505(6) ?
C8 H8A . 0.97 ?
C8 H8B . 0.97 ?
C9 H9A . 0.97 ?
C9 H9B . 0.97 ?
C10 H10A . 0.96 ?
C10 H10B . 0.96 ?
C10 H10C . 0.96 ?
C11 H11A . 0.96 ?
C11 H11B . 0.96 ?
C11 H11C . 0.96 ?

loop_
_geom_hbond_atom_site_label_D
_geom_hbond_atom_site_label_H
_geom_hbond_atom_site_label_A
_geom_hbond_site_symmetry_A
_geom_hbond_distance_DH
_geom_hbond_distance_HA
_geom_hbond_distance_DA
_geom_hbond_angle_DHA
O2 H2 O1 1_565 0.85(4) 2.14(3) 2.911(5) 152(5)
